data_4109322
loop_
_publ_author_name
'Eric J. Schelter'
'Ping Yang'
'Brian L. Scott'
'Ryan E. Da Re'
'Kimberly C. Jantunen'
'Richard L. Martin'
'P. Jeffrey Hay'
'David E. Morris'
'Jaqueline L. Kiplinger'

_publ_contact_author
;
Jaqueline L. Kiplinger
MS J514
Los Alamos National Laboratory
Los Alamos, New Mexico 87545
;
_publ_contact_author_email kiplinger@lanl.gov
_publ_section_title
;
 Systematic Studies of Early Actinide Complexes: Thorium(IV)
 Fluoroketimides
;
_journal_name_full 'Journal of the American Chemical Society'
_journal_page_first 5139
_journal_page_last 5152
_journal_paper_doi 10.1021/ja0686458
_journal_volume 129
_journal_year 2007
_chemical_formula_sum 'C36 H42 F4 N2 Th'
_chemical_formula_weight 810.76
_chemical_name_systematic
; 
 ? 
;
_space_group_IT_number 14
_symmetry_cell_setting monoclinic
_symmetry_space_group_name_Hall '-P 2ybc'
_symmetry_space_group_name_H-M 'P 1 21/c 1'
_atom_sites_solution_hydrogens geom
_atom_sites_solution_primary direct
_atom_sites_solution_secondary difmap
_audit_creation_method SHELXL-97
_cell_angle_alpha 90.00
_cell_angle_beta 90.668(3)
_cell_angle_gamma 90.00
_cell_formula_units_Z 4
_cell_length_a 15.568(2)
_cell_length_b 11.3893(17)
_cell_length_c 18.841(3)
_cell_measurement_temperature 203(2)
_cell_volume 3340.4(8)
_computing_cell_refinement 'SAINT 4.05 (Bruker, 1996)'
_computing_data_collection 'SMART 4.210 (Bruker, 1996)'
_computing_data_reduction 'SAINT 4.05 (Bruker, 1996)'
_computing_molecular_graphics 'SHELXTL NT 6.12 (Bruker, 2001)'
_computing_publication_material 'SHELXTL NT 6.12 (Bruker, 2001)'
_computing_structure_refinement 'SHELXL-97 (Sheldrick, 1997)'
_computing_structure_solution 'SHELXS-97 (Sheldrick, 1997)'
_diffrn_ambient_temperature 203(2)
_diffrn_measured_fraction_theta_full 1.000
_diffrn_measured_fraction_theta_max 0.929
_diffrn_measurement_device_type 'Bruker P4/CCD'
_diffrn_measurement_method '\w and \f scans'
_diffrn_radiation_monochromator graphite
_diffrn_radiation_source 'fine-focus sealed tube'
_diffrn_radiation_type MoK\a
_diffrn_radiation_wavelength 0.71073
_diffrn_reflns_av_R_equivalents 0.0820
_diffrn_reflns_av_sigmaI/netI 0.0741
_diffrn_reflns_limit_h_max 20
_diffrn_reflns_limit_h_min -20
_diffrn_reflns_limit_k_max 15
_diffrn_reflns_limit_k_min -15
_diffrn_reflns_limit_l_max 24
_diffrn_reflns_limit_l_min -24
_diffrn_reflns_number 32910
_diffrn_reflns_theta_full 25.00
_diffrn_reflns_theta_max 28.26
_diffrn_reflns_theta_min 1.31
_diffrn_standards_decay_% 0
_diffrn_standards_interval_count 0
_diffrn_standards_interval_time 0
_diffrn_standards_number 0
_exptl_absorpt_coefficient_mu 4.513
_exptl_absorpt_correction_T_max 0.8401
_exptl_absorpt_correction_T_min 0.4368
_exptl_absorpt_correction_type multi-scan
_exptl_absorpt_process_details 'SADABS (Sheldrick, 1996)'
_exptl_crystal_density_diffrn 1.612
_exptl_crystal_F_000 1592
_exptl_crystal_size_max 0.22
_exptl_crystal_size_mid 0.12
_exptl_crystal_size_min 0.04
_refine_diff_density_max 1.941
_refine_diff_density_min -1.166
_refine_diff_density_rms 0.134
_refine_ls_extinction_method none
_refine_ls_goodness_of_fit_ref 0.981
_refine_ls_hydrogen_treatment constr
_refine_ls_matrix_type full
_refine_ls_number_parameters 400
_refine_ls_number_reflns 7690
_refine_ls_number_restraints 0
_refine_ls_restrained_S_all 0.981
_refine_ls_R_factor_all 0.0806
_refine_ls_R_factor_gt 0.0413
_refine_ls_shift/su_max 0.005
_refine_ls_shift/su_mean 0.000
_refine_ls_structure_factor_coef Fsqd
_refine_ls_weighting_details 'calc w=1/[\s^2^(Fo^2^)+(0.0401P)^2^+0.0000P] where P=(Fo^2^+2Fc^2^)/3'
_refine_ls_weighting_scheme calc
_refine_ls_wR_factor_gt 0.0742
_refine_ls_wR_factor_ref 0.0860
_reflns_number_gt 5291
_reflns_number_total 7690
_reflns_threshold_expression >2sigma(I)
_cod_data_source_file ja0686458si20070120_043048_3.cif
_cod_data_source_block esthme35a
_cod_original_cell_volume 3340.3(9)
_cod_original_sg_symbol_H-M 'P 21/c'
_cod_database_code 4109322

loop_
_symmetry_equiv_pos_as_xyz
'x, y, z'
'-x, y+1/2, -z+1/2'
'-x, -y, -z'
'x, -y-1/2, z-1/2'

loop_
_atom_site_label
_atom_site_type_symbol
_atom_site_fract_x
_atom_site_fract_y
_atom_site_fract_z
_atom_site_U_iso_or_equiv
_atom_site_adp_type
_atom_site_occupancy
_atom_site_symmetry_multiplicity
_atom_site_calc_flag
_atom_site_refinement_flags
Th1 Th 0.233500(12) 0.793779(16) 0.646899(10) 0.02846(7) Uani 1 1 d .
F1 F 0.0905(2) 1.2928(3) 0.5510(2) 0.0666(11) Uani 1 1 d .
F2 F 0.1784(3) 1.2186(4) 0.3190(2) 0.0794(13) Uani 1 1 d .
F3 F 0.4721(3) 0.7072(4) 0.4066(2) 0.0688(11) Uani 1 1 d .
F4 F 0.3858(3) 0.3174(4) 0.3778(2) 0.0798(14) Uani 1 1 d .
N1 N 0.2789(3) 0.9244(4) 0.5632(3) 0.0398(12) Uani 1 1 d .
N2 N 0.2940(3) 0.6182(4) 0.6218(2) 0.0396(11) Uani 1 1 d .
C1 C 0.2889(4) 0.8001(5) 0.7877(3) 0.0412(14) Uani 1 1 d .
C2 C 0.3647(4) 0.7781(5) 0.7496(3) 0.0425(15) Uani 1 1 d .
C3 C 0.3848(4) 0.8809(6) 0.7119(3) 0.0396(14) Uani 1 1 d .
C4 C 0.3232(4) 0.9659(5) 0.7269(3) 0.0368(13) Uani 1 1 d .
C5 C 0.2635(4) 0.9166(5) 0.7742(3) 0.0372(14) Uani 1 1 d .
C6 C 0.2487(4) 0.7169(6) 0.8397(3) 0.0588(19) Uani 1 1 d .
H6A H 0.2576 0.6376 0.8243 0.088 Uiso 1 1 calc R
H6B H 0.1882 0.7324 0.8423 0.088 Uiso 1 1 calc R
H6C H 0.2747 0.7277 0.8857 0.088 Uiso 1 1 calc R
C7 C 0.4196(5) 0.6690(6) 0.7546(4) 0.062(2) Uani 1 1 d .
H7A H 0.4628 0.6794 0.7908 0.093 Uiso 1 1 calc R
H7B H 0.4466 0.6553 0.7098 0.093 Uiso 1 1 calc R
H7C H 0.3842 0.6029 0.7663 0.093 Uiso 1 1 calc R
C8 C 0.4640(4) 0.8986(7) 0.6676(4) 0.062(2) Uani 1 1 d .
H8A H 0.5134 0.9066 0.6982 0.093 Uiso 1 1 calc R
H8B H 0.4574 0.9683 0.6394 0.093 Uiso 1 1 calc R
H8C H 0.4715 0.8321 0.6370 0.093 Uiso 1 1 calc R
C10 C 0.1926(4) 0.9821(6) 0.8110(3) 0.0550(18) Uani 1 1 d .
H10A H 0.2159 1.0227 0.8515 0.083 Uiso 1 1 calc R
H10B H 0.1496 0.9275 0.8262 0.083 Uiso 1 1 calc R
H10C H 0.1673 1.0377 0.7787 0.083 Uiso 1 1 calc R
C15 C 0.0875(3) 0.6446(5) 0.6400(3) 0.0348(13) Uani 1 1 d .
C11 C 0.0607(3) 0.7452(5) 0.6785(3) 0.0318(12) Uani 1 1 d .
C12 C 0.0597(3) 0.8405(5) 0.6302(3) 0.0321(12) Uani 1 1 d .
C13 C 0.0846(3) 0.7992(5) 0.5625(3) 0.0321(12) Uani 1 1 d .
C14 C 0.1026(3) 0.6771(5) 0.5691(3) 0.0330(13) Uani 1 1 d .
C20 C 0.0920(4) 0.5210(5) 0.6693(3) 0.0496(17) Uani 1 1 d .
H20A H 0.0357 0.4867 0.6683 0.074 Uiso 1 1 calc R
H20B H 0.1133 0.5232 0.7173 0.074 Uiso 1 1 calc R
H20C H 0.1300 0.4747 0.6408 0.074 Uiso 1 1 calc R
C16 C 0.0280(4) 0.7449(5) 0.7528(3) 0.0447(15) Uani 1 1 d .
H16A H 0.0437 0.8171 0.7759 0.067 Uiso 1 1 calc R
H16B H 0.0527 0.6801 0.7785 0.067 Uiso 1 1 calc R
H16C H -0.0334 0.7373 0.7519 0.067 Uiso 1 1 calc R
C17 C 0.0300(4) 0.9634(5) 0.6472(3) 0.0430(15) Uani 1 1 d .
H17A H 0.0550 1.0177 0.6145 0.064 Uiso 1 1 calc R
H17B H 0.0475 0.9834 0.6947 0.064 Uiso 1 1 calc R
H17C H -0.0315 0.9671 0.6433 0.064 Uiso 1 1 calc R
C18 C 0.0848(4) 0.8674(5) 0.4941(3) 0.0381(14) Uani 1 1 d .
H18A H 0.0366 0.8439 0.4652 0.057 Uiso 1 1 calc R
H18B H 0.1371 0.8519 0.4692 0.057 Uiso 1 1 calc R
H18C H 0.0808 0.9498 0.5042 0.057 Uiso 1 1 calc R
C19 C 0.1254(4) 0.5970(5) 0.5086(3) 0.0445(15) Uani 1 1 d .
H19A H 0.1427 0.5219 0.5270 0.067 Uiso 1 1 calc R
H19B H 0.1718 0.6307 0.4823 0.067 Uiso 1 1 calc R
H19C H 0.0764 0.5873 0.4778 0.067 Uiso 1 1 calc R
C22 C 0.2464(3) 1.0858(5) 0.4846(3) 0.0356(13) Uani 1 1 d .
C27 C 0.1943(4) 1.1472(5) 0.5308(3) 0.0420(15) Uani 1 1 d .
H27 H 0.1965 1.1310 0.5792 0.050 Uiso 1 1 calc R
C26 C 0.1391(4) 1.2326(5) 0.5049(4) 0.0486(17) Uani 1 1 d .
C25 C 0.1324(4) 1.2587(6) 0.4335(4) 0.0542(19) Uani 1 1 d .
H25 H 0.0941 1.3147 0.4162 0.065 Uiso 1 1 calc R
C24 C 0.1850(5) 1.1975(6) 0.3900(4) 0.0546(18) Uani 1 1 d .
C23 C 0.2421(4) 1.1133(5) 0.4126(3) 0.0460(15) Uani 1 1 d .
H23 H 0.2773 1.0752 0.3804 0.055 Uiso 1 1 calc R
C21 C 0.3017(3) 0.9858(5) 0.5121(3) 0.0362(13) Uani 1 1 d .
C28 C 0.3859(4) 0.9681(6) 0.4736(3) 0.0511(17) Uani 1 1 d .
H28A H 0.4204 0.9117 0.4988 0.077 Uiso 1 1 calc R
H28B H 0.4161 1.0415 0.4712 0.077 Uiso 1 1 calc R
H28C H 0.3744 0.9401 0.4264 0.077 Uiso 1 1 calc R
C9 C 0.3257(4) 1.0924(5) 0.7041(3) 0.0525(17) Uani 1 1 d .
H9A H 0.2690 1.1251 0.7061 0.079 Uiso 1 1 calc R
H9B H 0.3465 1.0974 0.6565 0.079 Uiso 1 1 calc R
H9C H 0.3633 1.1355 0.7353 0.079 Uiso 1 1 calc R
C29 C 0.3213(4) 0.5208(5) 0.5984(3) 0.0366(13) Uani 1 1 d .
C30 C 0.3593(3) 0.5153(5) 0.5256(3) 0.0346(13) Uani 1 1 d .
C36 C 0.3169(4) 0.4075(5) 0.6391(3) 0.0504(16) Uani 1 1 d .
H36A H 0.2992 0.4231 0.6868 0.076 Uiso 1 1 calc R
H36B H 0.3725 0.3710 0.6399 0.076 Uiso 1 1 calc R
H36C H 0.2761 0.3559 0.6165 0.076 Uiso 1 1 calc R
C32 C 0.4318(4) 0.6099(6) 0.4317(3) 0.0460(15) Uani 1 1 d .
C33 C 0.4290(4) 0.5129(6) 0.3896(3) 0.0489(17) Uani 1 1 d .
H33 H 0.4520 0.5126 0.3442 0.059 Uiso 1 1 calc R
C34 C 0.3906(4) 0.4163(6) 0.4176(3) 0.0487(17) Uani 1 1 d .
C35 C 0.3569(4) 0.4131(5) 0.4849(3) 0.0448(16) Uani 1 1 d .
H35 H 0.3330 0.3444 0.5027 0.054 Uiso 1 1 calc R
C31 C 0.3983(4) 0.6147(6) 0.4977(3) 0.0402(14) Uani 1 1 d .
H31 H 0.4014 0.6836 0.5241 0.048 Uiso 1 1 calc R

loop_
_atom_site_aniso_label
_atom_site_aniso_U_11
_atom_site_aniso_U_22
_atom_site_aniso_U_33
_atom_site_aniso_U_23
_atom_site_aniso_U_13
_atom_site_aniso_U_12
Th1 0.03674(11) 0.02363(10) 0.02508(11) 0.00013(11) 0.00322(7) -0.00010(10)
F1 0.059(2) 0.047(2) 0.093(3) -0.013(2) 0.006(2) 0.004(2)
F2 0.106(3) 0.075(3) 0.057(3) 0.025(2) -0.017(2) 0.005(3)
F3 0.086(3) 0.061(3) 0.060(3) 0.016(2) 0.018(2) -0.002(2)
F4 0.097(3) 0.071(3) 0.071(3) -0.040(2) 0.012(3) -0.007(2)
N1 0.045(3) 0.038(3) 0.036(3) 0.004(2) -0.003(2) -0.012(2)
N2 0.040(3) 0.042(3) 0.037(3) -0.005(2) 0.002(2) 0.001(2)
C1 0.057(4) 0.039(3) 0.027(3) 0.001(3) -0.007(3) 0.005(3)
C2 0.049(3) 0.040(4) 0.038(3) -0.006(3) -0.010(3) 0.011(3)
C3 0.044(3) 0.040(4) 0.034(3) -0.010(3) -0.005(3) -0.004(3)
C4 0.046(3) 0.035(3) 0.030(3) -0.006(3) -0.006(3) -0.005(3)
C5 0.046(3) 0.040(3) 0.026(3) -0.009(3) -0.005(3) 0.003(3)
C6 0.076(5) 0.060(5) 0.040(4) 0.011(4) -0.009(3) 0.000(4)
C7 0.069(5) 0.055(4) 0.062(5) -0.018(4) -0.023(4) 0.028(4)
C8 0.046(4) 0.088(6) 0.053(4) -0.016(4) 0.002(3) -0.012(4)
C10 0.056(4) 0.061(5) 0.048(4) -0.015(4) -0.001(3) 0.008(3)
C15 0.036(3) 0.031(3) 0.037(3) 0.000(3) 0.007(3) -0.004(2)
C11 0.032(3) 0.033(3) 0.031(3) 0.001(2) 0.006(2) -0.001(2)
C12 0.032(3) 0.031(3) 0.034(3) -0.003(3) 0.003(2) 0.003(2)
C13 0.030(3) 0.032(3) 0.034(3) 0.004(3) 0.005(2) -0.004(3)
C14 0.040(3) 0.029(3) 0.030(3) -0.002(2) 0.003(3) -0.004(2)
C20 0.071(4) 0.027(3) 0.052(4) 0.007(3) 0.016(3) -0.005(3)
C16 0.051(4) 0.040(3) 0.044(4) 0.001(3) 0.011(3) -0.001(3)
C17 0.050(3) 0.034(3) 0.045(4) -0.002(3) 0.005(3) 0.009(3)
C18 0.044(3) 0.041(4) 0.030(3) 0.000(3) -0.003(3) 0.001(3)
C19 0.053(4) 0.044(4) 0.037(3) -0.006(3) 0.005(3) 0.000(3)
C22 0.041(3) 0.032(3) 0.034(3) 0.004(3) 0.003(3) -0.009(2)
C27 0.047(3) 0.034(3) 0.044(4) 0.002(3) -0.009(3) -0.016(3)
C26 0.041(3) 0.033(4) 0.071(5) -0.009(3) -0.002(3) -0.008(3)
C25 0.057(4) 0.035(4) 0.071(5) 0.014(4) -0.018(4) -0.010(3)
C24 0.070(4) 0.049(4) 0.045(4) 0.014(4) -0.012(3) -0.018(4)
C23 0.059(4) 0.035(3) 0.044(4) 0.012(3) 0.000(3) -0.005(3)
C21 0.036(3) 0.037(3) 0.035(3) 0.001(3) 0.001(3) -0.011(3)
C28 0.045(4) 0.059(4) 0.049(4) 0.009(4) 0.003(3) -0.003(3)
C9 0.078(5) 0.031(4) 0.048(4) 0.000(3) -0.012(4) -0.009(3)
C29 0.041(3) 0.029(3) 0.040(3) -0.004(3) -0.006(3) 0.004(2)
C30 0.036(3) 0.029(3) 0.038(3) -0.005(3) -0.002(3) 0.010(2)
C36 0.068(4) 0.035(4) 0.049(4) -0.001(3) 0.012(3) 0.005(3)
C32 0.044(3) 0.049(4) 0.045(4) 0.005(3) -0.001(3) 0.006(3)
C33 0.048(4) 0.066(5) 0.032(4) -0.002(3) 0.001(3) 0.009(3)
C34 0.044(3) 0.059(5) 0.043(4) -0.019(3) -0.004(3) 0.009(3)
C35 0.041(3) 0.040(4) 0.054(4) -0.012(3) -0.002(3) 0.004(3)
C31 0.048(3) 0.036(3) 0.038(3) -0.004(3) 0.000(3) 0.011(3)

loop_
_atom_type_symbol
_atom_type_description
_atom_type_scat_dispersion_real
_atom_type_scat_dispersion_imag
_atom_type_scat_source
C C 0.0033 0.0016 'International Tables Vol C Tables 4.2.6.8 and 6.1.1.4'
H H 0.0000 0.0000 'International Tables Vol C Tables 4.2.6.8 and 6.1.1.4'
N N 0.0061 0.0033 'International Tables Vol C Tables 4.2.6.8 and 6.1.1.4'
F F 0.0171 0.0103 'International Tables Vol C Tables 4.2.6.8 and 6.1.1.4'
Th Th -7.2400 8.8979 'International Tables Vol C Tables 4.2.6.8 and 6.1.1.4'

loop_
_geom_angle_atom_site_label_1
_geom_angle_atom_site_label_2
_geom_angle_atom_site_label_3
_geom_angle
N2 Th1 N1 107.37(17)
N2 Th1 C12 123.65(16)
N1 Th1 C12 96.09(17)
N2 Th1 C1 95.56(17)
N1 Th1 C1 123.09(17)
C12 Th1 C1 113.25(17)
N2 Th1 C13 104.19(17)
N1 Th1 C13 81.63(16)
C12 Th1 C13 29.50(16)
C1 Th1 C13 141.97(17)
N2 Th1 C2 77.66(17)
N1 Th1 C2 106.79(18)
C12 Th1 C2 142.46(18)
C1 Th1 C2 29.25(17)
C13 Th1 C2 170.59(17)
N2 Th1 C5 123.54(16)
N1 Th1 C5 102.43(17)
C12 Th1 C5 98.82(16)
C1 Th1 C5 29.13(16)
C13 Th1 C5 127.04(16)
C2 Th1 C5 47.94(16)
N2 Th1 C11 105.73(17)
N1 Th1 C11 125.28(16)
C12 Th1 C11 29.36(16)
C1 Th1 C11 95.16(17)
C13 Th1 C11 48.49(16)
C2 Th1 C11 122.10(18)
C5 Th1 C11 93.83(17)
N2 Th1 C3 93.10(17)
N1 Th1 C3 78.89(17)
C12 Th1 C3 142.22(17)
C1 Th1 C3 47.84(18)
C13 Th1 C3 157.08(18)
C2 Th1 C3 28.95(18)
C5 Th1 C3 47.58(17)
C11 Th1 C3 140.50(17)
N2 Th1 C14 77.03(16)
N1 Th1 C14 100.10(16)
C12 Th1 C14 48.31(16)
C1 Th1 C14 136.07(17)
C13 Th1 C14 29.33(16)
C2 Th1 C14 147.44(17)
C5 Th1 C14 141.94(16)
C11 Th1 C14 48.16(16)
C3 Th1 C14 169.37(17)
N2 Th1 C4 121.29(16)
N1 Th1 C4 76.24(17)
C12 Th1 C4 113.70(16)
C1 Th1 C4 47.81(17)
C13 Th1 C4 133.45(17)
C2 Th1 C4 47.59(17)
C5 Th1 C4 28.98(16)
C11 Th1 C4 119.32(17)
C3 Th1 C4 28.56(16)
C14 Th1 C4 161.66(17)
N2 Th1 C15 78.23(16)
N1 Th1 C15 127.71(16)
C12 Th1 C15 47.95(16)
C1 Th1 C15 107.37(17)
C13 Th1 C15 47.90(16)
C2 Th1 C15 124.75(18)
C5 Th1 C15 117.50(17)
C11 Th1 C15 29.12(16)
C3 Th1 C15 153.35(17)
C14 Th1 C15 28.76(15)
C4 Th1 C15 145.92(16)
C21 N1 Th1 172.8(4)
C29 N2 Th1 170.8(4)
C5 C1 C2 108.1(6)
C5 C1 C6 126.4(6)
C2 C1 C6 125.2(6)
C5 C1 Th1 76.6(3)
C2 C1 Th1 76.2(3)
C6 C1 Th1 118.6(4)
C3 C2 C1 107.6(5)
C3 C2 C7 125.9(6)
C1 C2 C7 126.2(6)
C3 C2 Th1 76.3(3)
C1 C2 Th1 74.5(3)
C7 C2 Th1 120.1(4)
C4 C3 C2 108.5(5)
C4 C3 C8 126.0(6)
C2 C3 C8 125.3(6)
C4 C3 Th1 76.0(3)
C2 C3 Th1 74.7(3)
C8 C3 Th1 119.3(4)
C3 C4 C5 108.2(5)
C3 C4 C9 125.9(6)
C5 C4 C9 125.5(6)
C3 C4 Th1 75.4(3)
C5 C4 Th1 74.7(3)
C9 C4 Th1 121.7(4)
C1 C5 C4 107.6(5)
C1 C5 C10 126.2(6)
C4 C5 C10 125.7(6)
C1 C5 Th1 74.3(3)
C4 C5 Th1 76.3(3)
C10 C5 Th1 121.6(4)
C14 C15 C11 109.0(5)
C14 C15 C20 125.7(5)
C11 C15 C20 125.2(5)
C14 C15 Th1 75.2(3)
C11 C15 Th1 74.6(3)
C20 C15 Th1 120.4(4)
C12 C11 C15 106.9(5)
C12 C11 C16 127.0(5)
C15 C11 C16 125.6(5)
C12 C11 Th1 73.6(3)
C15 C11 Th1 76.3(3)
C16 C11 Th1 122.3(4)
C11 C12 C13 108.8(5)
C11 C12 C17 125.1(5)
C13 C12 C17 125.9(5)
C11 C12 Th1 77.1(3)
C13 C12 Th1 76.2(3)
C17 C12 Th1 117.1(4)
C12 C13 C14 107.5(5)
C12 C13 C18 127.1(5)
C14 C13 C18 125.2(5)
C12 C13 Th1 74.3(3)
C14 C13 Th1 76.6(3)
C18 C13 Th1 119.3(3)
C15 C14 C13 107.8(5)
C15 C14 C19 127.0(5)
C13 C14 C19 125.0(5)
C15 C14 Th1 76.1(3)
C13 C14 Th1 74.1(3)
C19 C14 Th1 120.1(4)
C27 C22 C23 118.4(6)
C27 C22 C21 119.9(5)
C23 C22 C21 121.5(5)
C26 C27 C22 119.9(6)
F1 C26 C25 118.9(6)
F1 C26 C27 118.8(7)
C25 C26 C27 122.3(7)
C24 C25 C26 116.0(6)
C25 C24 F2 117.5(7)
C25 C24 C23 124.4(7)
F2 C24 C23 118.1(7)
C24 C23 C22 118.9(6)
N1 C21 C22 121.4(5)
N1 C21 C28 123.4(6)
C22 C21 C28 115.2(5)
N2 C29 C30 119.5(5)
N2 C29 C36 123.8(5)
C30 C29 C36 116.8(5)
C31 C30 C35 118.8(5)
C31 C30 C29 119.3(5)
C35 C30 C29 122.0(5)
C31 C32 F3 118.0(6)
C31 C32 C33 123.9(7)
F3 C32 C33 118.0(6)
C32 C33 C34 116.2(6)
F4 C34 C33 118.6(6)
F4 C34 C35 117.9(6)
C33 C34 C35 123.5(6)
C34 C35 C30 118.4(6)
C32 C31 C30 119.2(6)

loop_
_geom_bond_atom_site_label_1
_geom_bond_atom_site_label_2
_geom_bond_distance
Th1 N2 2.263(5)
Th1 N1 2.286(5)
Th1 C12 2.771(5)
Th1 C1 2.781(6)
Th1 C13 2.795(5)
Th1 C2 2.803(6)
Th1 C5 2.811(5)
Th1 C11 2.816(5)
Th1 C3 2.823(5)
Th1 C14 2.828(5)
Th1 C4 2.831(5)
Th1 C15 2.839(5)
F1 C26 1.346(8)
F2 C24 1.362(8)
F3 C32 1.362(7)
F4 C34 1.355(7)
N1 C21 1.245(7)
N2 C29 1.268(7)
C1 C5 1.407(8)
C1 C2 1.410(8)
C1 C6 1.505(9)
C2 C3 1.406(9)
C2 C7 1.511(8)
C3 C4 1.395(8)
C3 C8 1.510(8)
C4 C5 1.412(8)
C4 C9 1.504(8)
C5 C10 1.506(8)
C15 C14 1.407(8)
C15 C11 1.422(8)
C15 C20 1.513(8)
C11 C12 1.417(8)
C11 C16 1.496(8)
C12 C13 1.417(8)
C12 C17 1.509(8)
C13 C14 1.424(8)
C13 C18 1.505(7)
C14 C19 1.507(8)
C22 C27 1.386(8)
C22 C23 1.393(8)
C22 C21 1.515(8)
C27 C26 1.384(9)
C26 C25 1.381(10)
C25 C24 1.358(10)
C24 C23 1.371(9)
C21 C28 1.519(8)
C29 C30 1.502(8)
C29 C36 1.503(8)
C30 C31 1.390(8)
C30 C35 1.394(8)
C32 C31 1.356(8)
C32 C33 1.360(9)
C33 C34 1.361(9)
C34 C35 1.378(9)
